data_7126083
loop_
_publ_author_name
'Berkefeld, Andreas'
'Fr\"ohlich, Markus'
'Kordan, Mike'
'H\"orner, Gerald'
'Schubert, Hartmut'

_publ_section_title
;
 Selective metalation of phenol-type proligands for preparative
 organometallic chemistry.
;
_journal_issue 28
_journal_name_full 'Chemical communications (Cambridge, England)'
_journal_page_first 3987
_journal_page_last 3990
_journal_paper_doi 10.1039/d0cc01254h
_journal_volume 56
_journal_year 2020
_chemical_formula_sum 'C62 H70 F6 N4 Ni2 O11 S2'
_chemical_formula_weight 1342.72
_space_group_crystal_system triclinic
_space_group_IT_number 2
_space_group_name_Hall '-P 1'
_space_group_name_H-M_alt 'P -1'
_atom_sites_solution_hydrogens geom
_audit_creation_method SHELXL-2018/1
_audit_update_record
;
2020-01-24 deposited with the CCDC.	2020-03-02 downloaded from the CCDC.
;
_cell_angle_alpha 81.586(2)
_cell_angle_beta 77.019(3)
_cell_angle_gamma 84.657(3)
_cell_formula_units_Z 2
_cell_length_a 12.8801(10)
_cell_length_b 14.0913(11)
_cell_length_c 17.4958(13)
_cell_measurement_reflns_used 9273
_cell_measurement_temperature 100(2)
_cell_measurement_theta_max 29.59
_cell_measurement_theta_min 2.41
_cell_volume 3055.0(4)
_computing_cell_refinement 'Bruker SAINT'
_computing_data_collection 'Bruker APEX2'
_computing_data_reduction 'Bruker SAINT'
_computing_structure_refinement 'SHELXL-2018/1 (Sheldrick, 2018)'
_computing_structure_solution 'SHELXT 2014/4 (Sheldrick, 2014)'
_diffrn_ambient_temperature 100(2)
_diffrn_measured_fraction_theta_full 0.997
_diffrn_measured_fraction_theta_max 0.994
_diffrn_measurement_device_type 'Bruker APEX-II CCD'
_diffrn_measurement_method '\f and \w scans'
_diffrn_radiation_type MoK\a
_diffrn_radiation_wavelength 0.71073
_diffrn_reflns_av_R_equivalents 0.0207
_diffrn_reflns_av_unetI/netI 0.0220
_diffrn_reflns_Laue_measured_fraction_full 0.997
_diffrn_reflns_Laue_measured_fraction_max 0.994
_diffrn_reflns_limit_h_max 17
_diffrn_reflns_limit_h_min -17
_diffrn_reflns_limit_k_max 19
_diffrn_reflns_limit_k_min -19
_diffrn_reflns_limit_l_max 24
_diffrn_reflns_limit_l_min -24
_diffrn_reflns_number 56171
_diffrn_reflns_point_group_measured_fraction_full 0.997
_diffrn_reflns_point_group_measured_fraction_max 0.994
_diffrn_reflns_theta_full 25.242
_diffrn_reflns_theta_max 29.597
_diffrn_reflns_theta_min 2.631
_exptl_absorpt_coefficient_mu 0.766
_exptl_absorpt_correction_T_max 1.0000
_exptl_absorpt_correction_T_min 0.9507
_exptl_absorpt_correction_type numerical
_exptl_absorpt_process_details 'SADABS V2008/1 (Bruker AXS)'
_exptl_crystal_colour green
_exptl_crystal_density_diffrn 1.460
_exptl_crystal_description prism
_exptl_crystal_F_000 1400
_exptl_crystal_size_max 0.537
_exptl_crystal_size_mid 0.408
_exptl_crystal_size_min 0.330
_refine_diff_density_max 2.198
_refine_diff_density_min -1.703
_refine_diff_density_rms 0.088
_refine_ls_extinction_method none
_refine_ls_goodness_of_fit_ref 1.035
_refine_ls_hydrogen_treatment constr
_refine_ls_matrix_type full
_refine_ls_number_parameters 824
_refine_ls_number_reflns 17069
_refine_ls_number_restraints 0
_refine_ls_restrained_S_all 1.035
_refine_ls_R_factor_all 0.0550
_refine_ls_R_factor_gt 0.0461
_refine_ls_shift/su_max 0.001
_refine_ls_shift/su_mean 0.000
_refine_ls_structure_factor_coef Fsqd
_refine_ls_weighting_details 'w=1/[\s^2^(Fo^2^)+(0.0563P)^2^+4.9510P] where P=(Fo^2^+2Fc^2^)/3'
_refine_ls_weighting_scheme calc
_refine_ls_wR_factor_gt 0.1162
_refine_ls_wR_factor_ref 0.1235
_reflns_Friedel_coverage 0.000
_reflns_number_gt 14723
_reflns_number_total 17069
_reflns_threshold_expression 'I > 2\s(I)'
_cod_data_source_file d0cc01254h3.cif
_cod_data_source_block shelx_CCDC3
_cod_depositor_comments 'Adding full bibliography for 7126079--7126083.cif.'
_cod_database_code 7126083
_shelx_shelxl_version_number 2018/1
_shelx_space_group_comment
;
The symmetry employed for this shelxl refinement is uniquely defined
by the following loop, which should always be used as a source of
symmetry information in preference to the above space-group names.
They are only intended as comments.
;
_shelx_estimated_absorpt_t_min 0.684
_shelx_estimated_absorpt_t_max 0.786

loop_
_space_group_symop_operation_xyz
'x, y, z'
'-x, -y, -z'

loop_
_atom_site_label
_atom_site_type_symbol
_atom_site_fract_x
_atom_site_fract_y
_atom_site_fract_z
_atom_site_U_iso_or_equiv
_atom_site_adp_type
_atom_site_occupancy
_atom_site_site_symmetry_order
_atom_site_calc_flag
_atom_site_refinement_flags_posn
_atom_site_refinement_flags_adp
_atom_site_refinement_flags_occupancy
_atom_site_disorder_assembly
_atom_site_disorder_group
Ni2 Ni 0.65251(2) 0.13900(2) 0.75072(2) 0.01206(6) Uani 1 1 d . . . A 1
Ni1 Ni 0.67768(2) 0.24388(2) 0.58238(2) 0.01306(6) Uani 1 1 d . . . B 1
S1 S 0.83853(4) 0.05623(4) 0.61320(3) 0.01380(14) Uani 0.8075(19) 1 d . . P A 1
S2 S 0.25744(7) 0.63858(5) 0.80925(5) 0.0486(2) Uani 1 1 d . . . . .
O1 O 0.72475(10) 0.26061(9) 0.67915(8) 0.0134(2) Uani 1 1 d . . . . .
O8 O 0.79668(11) 0.33262(11) 0.50529(8) 0.0182(3) Uani 1 1 d . . . . .
O9 O 0.57856(12) 0.01378(10) 0.80998(8) 0.0201(3) Uani 1 1 d . . . . .
O2 O 0.57227(10) 0.15178(9) 0.66447(8) 0.0138(2) Uani 1 1 d . . . . .
O4 O 0.77265(12) 0.04761(10) 0.69572(8) 0.0206(3) Uani 1 1 d . . . . .
O3 O 0.79202(14) 0.13263(11) 0.55877(9) 0.0267(3) Uani 1 1 d . . . . .
N1 N 0.54228(12) 0.22675(11) 0.81304(9) 0.0123(3) Uani 1 1 d . . . . .
N2 N 0.72668(12) 0.14355(11) 0.84235(9) 0.0139(3) Uani 1 1 d . . . . .
N4 N 0.56976(12) 0.35781(11) 0.59502(9) 0.0130(3) Uani 1 1 d . . . . .
O7 O 0.03281(17) 0.95944(14) 0.82031(12) 0.0407(5) Uani 1 1 d . . . . .
N3 N 0.60482(14) 0.22822(12) 0.49281(9) 0.0168(3) Uani 1 1 d . . . . .
O5 O 0.34361(18) 0.58062(14) 0.83523(13) 0.0420(5) Uani 1 1 d . . . . .
O6 O 0.2195(2) 0.72046(15) 0.84995(13) 0.0509(6) Uani 1 1 d . . . . .
F2 F 0.8411(3) -0.0586(2) 0.50532(17) 0.0587(8) Uani 0.8075(19) 1 d . . P A 1
C1 C 0.49737(15) 0.35879(13) 0.54901(10) 0.0140(3) Uani 1 1 d . . . . .
C2 C 0.57894(14) 0.25691(13) 0.87201(10) 0.0128(3) Uani 1 1 d . . . . .
C3 C 0.39846(15) 0.34646(14) 0.83239(11) 0.0157(3) Uani 1 1 d . . . . .
H3 H 0.336981 0.378356 0.816501 0.019 Uiso 1 1 calc R U . . .
C4 C 0.46148(15) 0.48239(14) 0.65921(11) 0.0163(3) Uani 1 1 d . . . . .
H4 H 0.449213 0.523883 0.698947 0.020 Uiso 1 1 calc R U . . .
C5 C 0.45161(14) 0.26721(13) 0.79429(10) 0.0131(3) Uani 1 1 d . . . . .
C6 C 0.51667(16) 0.28943(14) 0.49354(11) 0.0160(3) Uani 1 1 d . . . . .
C7 C 0.40674(15) 0.22740(13) 0.73575(10) 0.0136(3) Uani 1 1 d . . . . .
C8 C 0.67635(15) 0.20984(13) 0.88975(10) 0.0137(3) Uani 1 1 d . . . . .
C9 C 0.38898(16) 0.48389(14) 0.61247(12) 0.0178(4) Uani 1 1 d . . . . .
H9 H 0.327261 0.526909 0.619428 0.021 Uiso 1 1 calc R U . . .
C10 C 0.86002(16) 0.11514(15) 0.92082(12) 0.0201(4) Uani 1 1 d . . . . .
H10 H 0.923191 0.079974 0.930895 0.024 Uiso 1 1 calc R U . . .
C11 C 0.71660(14) 0.34562(13) 0.70592(10) 0.0130(3) Uani 1 1 d . . . . .
C12 C 0.71567(15) 0.23373(14) 0.95273(11) 0.0159(3) Uani 1 1 d . . . . .
C13 C 0.81661(15) 0.09793(14) 0.85759(12) 0.0172(3) Uani 1 1 d . . . . .
H13 H 0.852750 0.052042 0.824494 0.021 Uiso 1 1 calc R U . . .
C14 C 0.81046(16) 0.18314(15) 0.96791(12) 0.0200(4) Uani 1 1 d . . . . .
H14 H 0.839635 0.196072 1.010315 0.024 Uiso 1 1 calc R U . . .
C15 C 0.55526(14) 0.41912(13) 0.64881(10) 0.0128(3) Uani 1 1 d . . . . .
C16 C 0.52659(15) 0.33010(13) 0.91562(11) 0.0148(3) Uani 1 1 d . . . . .
C17 C 0.33438(16) 0.41812(15) 0.50224(12) 0.0203(4) Uani 1 1 d . . . . .
H17 H 0.273904 0.462489 0.504158 0.024 Uiso 1 1 calc R U . . .
C18 C 0.40584(15) 0.42155(14) 0.55393(11) 0.0162(3) Uani 1 1 d . . . . .
C19 C 0.29650(15) 0.24592(14) 0.73924(11) 0.0162(3) Uani 1 1 d . . . . .
H19 H 0.257275 0.283953 0.777912 0.019 Uiso 1 1 calc R U . . .
C20 C 0.43522(16) 0.37712(14) 0.89179(11) 0.0165(3) Uani 1 1 d . . . . .
H20 H 0.399199 0.429980 0.916870 0.020 Uiso 1 1 calc R U . . .
C21 C 0.63796(15) 0.50448(13) 0.73224(11) 0.0143(3) Uani 1 1 d . . . . .
H21 H 0.584339 0.554447 0.726535 0.017 Uiso 1 1 calc R U . . .
F3 F 0.8016(3) -0.13005(16) 0.62492(16) 0.0694(9) Uani 0.8075(19) 1 d . . P A 1
F1 F 0.6846(2) -0.03590(19) 0.57745(14) 0.0577(7) Uani 0.8075(19) 1 d . . P A 1
C24 C 0.24113(16) 0.21232(14) 0.68992(12) 0.0178(4) Uani 1 1 d . . . . .
C25 C 0.79103(16) 0.44351(14) 0.78274(12) 0.0180(4) Uani 1 1 d . . . . .
H25 H 0.844363 0.450545 0.810857 0.022 Uiso 1 1 calc R U . . .
C26 C 0.71181(15) 0.51726(14) 0.77595(11) 0.0157(3) Uani 1 1 d . . . . .
C27 C 0.79255(15) 0.36040(14) 0.74894(11) 0.0166(3) Uani 1 1 d . . . . .
H27 H 0.847014 0.311367 0.755016 0.020 Uiso 1 1 calc R U . . .
C28 C 0.56928(16) 0.35383(14) 0.97895(11) 0.0176(4) Uani 1 1 d . . . . .
H28 H 0.533799 0.403235 1.008595 0.021 Uiso 1 1 calc R U . . .
O11 O 0.2852(2) 0.0886(2) 0.99593(17) 0.0668(7) Uani 1 1 d . . . . .
C30 C 0.46635(15) 0.17058(13) 0.67769(11) 0.0142(3) Uani 1 1 d . . . . .
C31 C 0.35241(17) 0.35186(16) 0.45044(12) 0.0220(4) Uani 1 1 d . . . . .
H31 H 0.303650 0.350008 0.417296 0.026 Uiso 1 1 calc R U . . .
C32 C 0.65928(17) 0.30725(15) 0.99746(11) 0.0188(4) Uani 1 1 d . . . . .
H32 H 0.685048 0.323499 1.040362 0.023 Uiso 1 1 calc R U . . .
C33 C 0.44368(17) 0.28513(15) 0.44529(11) 0.0197(4) Uani 1 1 d . . . . .
C34 C 0.62279(18) 0.16068(15) 0.44513(12) 0.0220(4) Uani 1 1 d . . . . .
H34 H 0.684429 0.117905 0.444471 0.026 Uiso 1 1 calc R U . . .
C35 C 0.63773(14) 0.42123(13) 0.69553(10) 0.0132(3) Uani 1 1 d . . . . .
C36 C 0.12119(16) 0.24029(15) 0.69752(12) 0.0201(4) Uani 1 1 d . . . . .
C37 C 0.30086(16) 0.15521(15) 0.63446(12) 0.0192(4) Uani 1 1 d . . . . .
H37 H 0.266436 0.129988 0.599848 0.023 Uiso 1 1 calc R U . . .
C38 C 0.40959(16) 0.13481(14) 0.62920(11) 0.0170(3) Uani 1 1 d . . . . .
H38 H 0.447248 0.095057 0.591291 0.020 Uiso 1 1 calc R U . . .
C39 C 0.70914(17) 0.60797(14) 0.81571(12) 0.0188(4) Uani 1 1 d . . . . .
C40 C 0.83903(18) 0.30582(18) 0.42675(12) 0.0250(4) Uani 1 1 d . . . . .
H40A H 0.784821 0.319538 0.393806 0.030 Uiso 1 1 calc R U . . .
H40B H 0.862006 0.236603 0.429553 0.030 Uiso 1 1 calc R U . . .
C41 C 0.10736(18) 0.34474(17) 0.65968(16) 0.0290(5) Uani 1 1 d . . . . .
H41A H 0.142539 0.386584 0.684767 0.043 Uiso 1 1 calc R U . . .
H41B H 0.031153 0.364508 0.667099 0.043 Uiso 1 1 calc R U . . .
H41C H 0.139575 0.349837 0.603001 0.043 Uiso 1 1 calc R U . . .
C42 C 0.55364(19) 0.15031(17) 0.39554(12) 0.0254(4) Uani 1 1 d . . . . .
H42 H 0.568376 0.100992 0.362254 0.030 Uiso 1 1 calc R U . . .
C43 C 0.5482(2) -0.05671(15) 0.76778(13) 0.0252(4) Uani 1 1 d . . . . .
H43A H 0.601713 -0.111918 0.763462 0.030 Uiso 1 1 calc R U . . .
H43B H 0.541119 -0.027811 0.713961 0.030 Uiso 1 1 calc R U . . .
C44 C 0.46486(19) 0.21187(17) 0.39560(12) 0.0246(4) Uani 1 1 d . . . . .
H44 H 0.417602 0.205372 0.362345 0.029 Uiso 1 1 calc R U . . .
C45 C 0.88655(18) 0.3554(2) 0.53537(13) 0.0296(5) Uani 1 1 d . . . . .
H45A H 0.906329 0.301427 0.573491 0.036 Uiso 1 1 calc R U . . .
H45B H 0.868363 0.413673 0.562385 0.036 Uiso 1 1 calc R U . . .
O10 O 0.2689(3) 0.6558(3) 0.72469(17) 0.1032(15) Uani 1 1 d . . . . .
C47 C 0.1473(2) 0.9497(2) 0.8015(2) 0.0437(7) Uani 1 1 d . . . . .
H47A H 0.174217 0.905268 0.843012 0.052 Uiso 1 1 calc R U . . .
H47B H 0.177457 1.012900 0.797086 0.052 Uiso 1 1 calc R U . . .
C48 C 0.6050(2) 0.67005(16) 0.81536(14) 0.0271(5) Uani 1 1 d . . . . .
H48A H 0.544138 0.630836 0.839160 0.041 Uiso 1 1 calc R U . . .
H48B H 0.601347 0.695579 0.760775 0.041 Uiso 1 1 calc R U . . .
H48C H 0.603002 0.723429 0.845930 0.041 Uiso 1 1 calc R U . . .
C49 C 0.71794(19) 0.57862(16) 0.90227(12) 0.0244(4) Uani 1 1 d . . . . .
H49A H 0.661520 0.535649 0.929078 0.037 Uiso 1 1 calc R U . . .
H49B H 0.710086 0.636160 0.928978 0.037 Uiso 1 1 calc R U . . .
H49C H 0.787830 0.545327 0.903950 0.037 Uiso 1 1 calc R U . . .
C50 C 0.8036(2) 0.66764(18) 0.77188(15) 0.0332(5) Uani 1 1 d . . . . .
H50A H 0.801935 0.725704 0.796986 0.050 Uiso 1 1 calc R U . . .
H50B H 0.798540 0.685898 0.716534 0.050 Uiso 1 1 calc R U . . .
H50C H 0.870688 0.629411 0.774138 0.050 Uiso 1 1 calc R U . . .
C51 C 0.0673(2) 0.17571(19) 0.65734(19) 0.0373(6) Uani 1 1 d . . . . .
H51A H -0.009249 0.194172 0.665687 0.056 Uiso 1 1 calc R U . . .
H51B H 0.077848 0.108607 0.680017 0.056 Uiso 1 1 calc R U . . .
H51C H 0.098780 0.182867 0.600502 0.056 Uiso 1 1 calc R U . . .
C52 C 0.06458(18) 0.2327(2) 0.78525(15) 0.0372(6) Uani 1 1 d . . . . .
H52A H 0.093362 0.278138 0.811255 0.056 Uiso 1 1 calc R U . . .
H52B H 0.076454 0.167138 0.810881 0.056 Uiso 1 1 calc R U . . .
H52C H -0.012159 0.247853 0.789542 0.056 Uiso 1 1 calc R U . . .
C53 C 0.4535(2) -0.08165(18) 0.90103(17) 0.0374(6) Uani 1 1 d . . . . .
H53A H 0.492371 -0.139911 0.922252 0.045 Uiso 1 1 calc R U . . .
H53B H 0.383004 -0.072903 0.936939 0.045 Uiso 1 1 calc R U . . .
F4 F 0.0570(3) 0.6041(3) 0.8267(3) 0.1454(19) Uani 1 1 d . . . . .
C55 C 0.1155(3) 0.1592(2) 0.98960(18) 0.0437(7) Uani 1 1 d . . . . .
H55A H 0.072197 0.191092 0.951939 0.052 Uiso 1 1 calc R U . . .
H55B H 0.069205 0.121216 1.034249 0.052 Uiso 1 1 calc R U . . .
C56 C 0.0006(3) 0.8810(2) 0.7904(2) 0.0519(8) Uani 1 1 d . . . . .
H56A H -0.073224 0.894011 0.782075 0.062 Uiso 1 1 calc R U . . .
H56B H 0.003480 0.821331 0.827716 0.062 Uiso 1 1 calc R U . . .
C57 C 0.2081(3) 0.0980(3) 0.94960(19) 0.0528(8) Uani 1 1 d . . . . .
H57A H 0.184938 0.034054 0.945972 0.063 Uiso 1 1 calc R U . . .
H57B H 0.237693 0.128990 0.895493 0.063 Uiso 1 1 calc R U . . .
C58 C 0.4417(2) -0.0880(2) 0.81723(19) 0.0384(6) Uani 1 1 d . . . . .
H58A H 0.429852 -0.154456 0.810638 0.046 Uiso 1 1 calc R U . . .
H58B H 0.382112 -0.044285 0.803353 0.046 Uiso 1 1 calc R U . . .
C59 C 0.9324(2) 0.3664(2) 0.39356(16) 0.0418(7) Uani 1 1 d . . . . .
H59A H 0.909355 0.430957 0.370053 0.050 Uiso 1 1 calc R U . . .
H59B H 0.985435 0.335483 0.352847 0.050 Uiso 1 1 calc R U . . .
C60 C 0.5178(3) 0.00685(19) 0.89020(15) 0.0398(7) Uani 1 1 d . . . . .
H60A H 0.469736 0.065158 0.898668 0.048 Uiso 1 1 calc R U . . .
H60B H 0.565799 -0.000934 0.927959 0.048 Uiso 1 1 calc R U . . .
C61 C 0.1782(3) 0.9101(2) 0.7234(2) 0.0517(9) Uani 1 1 d . . . . .
H61A H 0.235440 0.858270 0.724362 0.062 Uiso 1 1 calc R U . . .
H61B H 0.203046 0.961321 0.679648 0.062 Uiso 1 1 calc R U . . .
C62 C 0.2719(3) 0.1659(3) 1.0385(2) 0.0577(9) Uani 1 1 d . . . . .
H62A H 0.336488 0.203228 1.023615 0.069 Uiso 1 1 calc R U . . .
H62B H 0.258957 0.143373 1.095914 0.069 Uiso 1 1 calc R U . . .
C63 C 0.9773(3) 0.3724(4) 0.46459(18) 0.0708(14) Uani 1 1 d . . . . .
H63A H 1.004645 0.436477 0.461531 0.085 Uiso 1 1 calc R U . . .
H63B H 1.036440 0.322895 0.468043 0.085 Uiso 1 1 calc R U . . .
F6 F 0.1668(3) 0.4823(2) 0.8064(4) 0.166(2) Uani 1 1 d . . . . .
F5 F 0.1310(3) 0.5341(3) 0.9182(3) 0.1418(17) Uani 1 1 d . . . . .
C66 C 0.7880(4) -0.0484(2) 0.57871(18) 0.0416(9) Uani 0.8075(19) 1 d . . P A 1
C67 C 0.0768(4) 0.8716(3) 0.7141(2) 0.0620(10) Uani 1 1 d . . . . .
H67A H 0.049855 0.909696 0.669626 0.074 Uiso 1 1 calc R U . . .
H67B H 0.089031 0.803565 0.704531 0.074 Uiso 1 1 calc R U . . .
C68 C 0.1730(3) 0.2297(3) 1.0176(2) 0.0527(8) Uani 1 1 d . . . . .
H68A H 0.128517 0.255849 1.064636 0.063 Uiso 1 1 calc R U . . .
H68B H 0.195256 0.283364 0.975431 0.063 Uiso 1 1 calc R U . . .
C69 C 0.1502(3) 0.5632(3) 0.8390(3) 0.0624(9) Uani 1 1 d . . . . .
S3 S 0.7480(4) 0.0302(4) 0.6102(4) 0.0624(9) Uani 0.1925(19) 1 d . . P A 2
C70 C 0.8698(17) -0.0391(14) 0.5775(15) 0.0624(9) Uani 0.1925(19) 1 d . . P A 2
F7 F 0.9599(8) 0.0076(9) 0.5829(7) 0.061(3) Uani 0.1925(19) 1 d . . P A 2
F8 F 0.8790(7) -0.1237(5) 0.6217(5) 0.0286(17) Uani 0.1925(19) 1 d . . P A 2
F9 F 0.8957(7) -0.0500(8) 0.5046(7) 0.035(2) Uani 0.1925(19) 1 d . . P A 2

loop_
_atom_site_aniso_label
_atom_site_aniso_U_11
_atom_site_aniso_U_22
_atom_site_aniso_U_33
_atom_site_aniso_U_23
_atom_site_aniso_U_13
_atom_site_aniso_U_12
Ni2 0.01396(11) 0.01182(11) 0.01021(10) -0.00207(8) -0.00216(8) 0.00004(8)
Ni1 0.01503(11) 0.01337(11) 0.01025(11) -0.00217(8) -0.00139(8) -0.00034(8)
S1 0.0130(3) 0.0151(3) 0.0126(2) -0.00340(19) -0.00130(18) 0.00170(18)
S2 0.0774(5) 0.0402(4) 0.0416(4) -0.0256(3) -0.0435(4) 0.0351(4)
O1 0.0155(6) 0.0121(6) 0.0120(6) -0.0020(5) -0.0019(5) -0.0001(5)
O8 0.0166(6) 0.0233(7) 0.0135(6) -0.0018(5) -0.0008(5) -0.0020(5)
O9 0.0295(8) 0.0164(6) 0.0142(6) -0.0015(5) -0.0016(5) -0.0086(6)
O2 0.0146(6) 0.0153(6) 0.0114(6) -0.0018(5) -0.0024(5) -0.0018(5)
O4 0.0260(7) 0.0185(7) 0.0140(6) -0.0028(5) -0.0004(5) 0.0065(6)
O3 0.0357(9) 0.0222(7) 0.0157(7) -0.0013(6) 0.0021(6) 0.0116(6)
N1 0.0133(7) 0.0132(7) 0.0099(6) -0.0010(5) -0.0014(5) -0.0024(5)
N2 0.0143(7) 0.0140(7) 0.0127(7) -0.0004(5) -0.0022(5) -0.0016(5)
N4 0.0151(7) 0.0122(7) 0.0116(7) 0.0002(5) -0.0030(5) -0.0023(5)
O7 0.0408(11) 0.0335(10) 0.0429(11) -0.0162(8) 0.0058(8) 0.0044(8)
N3 0.0209(8) 0.0177(8) 0.0115(7) -0.0020(6) -0.0017(6) -0.0044(6)
O5 0.0566(13) 0.0317(10) 0.0464(11) -0.0130(8) -0.0321(10) 0.0169(9)
O6 0.0822(17) 0.0380(11) 0.0406(11) -0.0204(9) -0.0341(11) 0.0295(11)
F2 0.101(3) 0.0440(14) 0.0309(12) -0.0255(10) 0.0007(18) -0.0073(19)
C1 0.0165(8) 0.0147(8) 0.0106(7) 0.0015(6) -0.0029(6) -0.0044(6)
C2 0.0141(8) 0.0134(8) 0.0104(7) -0.0007(6) -0.0016(6) -0.0023(6)
C3 0.0151(8) 0.0156(8) 0.0155(8) -0.0030(7) -0.0013(6) 0.0010(6)
C4 0.0174(8) 0.0150(8) 0.0157(8) -0.0012(7) -0.0030(7) 0.0003(6)
C5 0.0137(8) 0.0142(8) 0.0107(7) -0.0010(6) -0.0011(6) -0.0019(6)
C6 0.0202(9) 0.0165(8) 0.0110(7) 0.0009(6) -0.0031(6) -0.0053(7)
C7 0.0151(8) 0.0135(8) 0.0119(7) 0.0001(6) -0.0030(6) -0.0025(6)
C8 0.0151(8) 0.0143(8) 0.0110(7) -0.0002(6) -0.0015(6) -0.0024(6)
C9 0.0166(9) 0.0167(8) 0.0190(9) 0.0010(7) -0.0044(7) 0.0010(7)
C10 0.0156(9) 0.0235(10) 0.0208(9) 0.0032(7) -0.0069(7) -0.0025(7)
C11 0.0126(8) 0.0141(8) 0.0114(7) -0.0010(6) -0.0009(6) -0.0017(6)
C12 0.0181(9) 0.0185(9) 0.0114(8) -0.0001(6) -0.0031(6) -0.0058(7)
C13 0.0155(8) 0.0176(9) 0.0174(8) 0.0006(7) -0.0031(7) -0.0006(7)
C14 0.0197(9) 0.0254(10) 0.0160(8) 0.0023(7) -0.0077(7) -0.0059(7)
C15 0.0136(8) 0.0123(8) 0.0116(7) 0.0006(6) -0.0015(6) -0.0026(6)
C16 0.0182(8) 0.0146(8) 0.0111(7) -0.0025(6) -0.0008(6) -0.0028(6)
C17 0.0193(9) 0.0235(10) 0.0182(9) 0.0054(7) -0.0080(7) -0.0049(7)
C18 0.0163(8) 0.0172(8) 0.0146(8) 0.0038(7) -0.0049(7) -0.0040(7)
C19 0.0159(8) 0.0168(8) 0.0153(8) -0.0003(7) -0.0031(7) -0.0017(7)
C20 0.0187(9) 0.0155(8) 0.0140(8) -0.0033(6) -0.0001(7) 0.0002(7)
C21 0.0160(8) 0.0136(8) 0.0128(8) -0.0014(6) -0.0018(6) -0.0011(6)
F3 0.139(3) 0.0170(10) 0.0527(15) -0.0038(9) -0.0222(18) -0.0065(14)
F1 0.0774(17) 0.0623(15) 0.0437(12) -0.0048(11) -0.0187(12) -0.0467(14)
C24 0.0163(8) 0.0186(9) 0.0185(9) 0.0028(7) -0.0059(7) -0.0047(7)
C25 0.0172(9) 0.0207(9) 0.0174(8) -0.0027(7) -0.0055(7) -0.0038(7)
C26 0.0187(9) 0.0161(8) 0.0125(8) -0.0025(6) -0.0019(6) -0.0046(7)
C27 0.0138(8) 0.0188(9) 0.0174(8) -0.0024(7) -0.0043(7) 0.0005(7)
C28 0.0233(9) 0.0179(9) 0.0121(8) -0.0045(7) -0.0016(7) -0.0043(7)
O11 0.0758(19) 0.0646(17) 0.0629(17) -0.0220(14) -0.0169(14) 0.0061(14)
C30 0.0172(8) 0.0130(8) 0.0120(7) 0.0001(6) -0.0032(6) -0.0022(6)
C31 0.0240(10) 0.0272(10) 0.0165(9) 0.0053(8) -0.0103(7) -0.0089(8)
C32 0.0239(10) 0.0216(9) 0.0124(8) -0.0037(7) -0.0042(7) -0.0058(7)
C33 0.0250(10) 0.0221(9) 0.0130(8) 0.0026(7) -0.0061(7) -0.0096(8)
C34 0.0296(11) 0.0222(10) 0.0143(8) -0.0047(7) -0.0024(7) -0.0048(8)
C35 0.0134(8) 0.0140(8) 0.0118(7) -0.0014(6) -0.0020(6) -0.0012(6)
C36 0.0158(9) 0.0234(10) 0.0217(9) 0.0027(8) -0.0079(7) -0.0033(7)
C37 0.0217(9) 0.0212(9) 0.0165(8) 0.0000(7) -0.0070(7) -0.0071(7)
C38 0.0199(9) 0.0181(9) 0.0138(8) -0.0024(7) -0.0039(7) -0.0044(7)
C39 0.0255(10) 0.0162(8) 0.0159(8) -0.0040(7) -0.0041(7) -0.0054(7)
C40 0.0264(10) 0.0355(12) 0.0115(8) -0.0021(8) -0.0002(7) -0.0044(9)
C41 0.0210(10) 0.0259(11) 0.0378(13) 0.0062(9) -0.0083(9) -0.0015(8)
C42 0.0354(12) 0.0264(11) 0.0166(9) -0.0072(8) -0.0049(8) -0.0085(9)
C43 0.0381(12) 0.0176(9) 0.0234(10) -0.0028(8) -0.0115(9) -0.0079(8)
C44 0.0337(11) 0.0282(11) 0.0149(9) -0.0014(8) -0.0083(8) -0.0127(9)
C45 0.0228(10) 0.0466(14) 0.0199(10) -0.0001(9) -0.0040(8) -0.0132(10)
O10 0.172(4) 0.104(2) 0.0499(15) -0.0471(16) -0.072(2) 0.090(2)
C47 0.0416(15) 0.0332(14) 0.0572(18) -0.0055(13) -0.0158(14) 0.0059(11)
C48 0.0390(13) 0.0200(10) 0.0252(10) -0.0092(8) -0.0115(9) 0.0040(9)
C49 0.0328(11) 0.0242(10) 0.0184(9) -0.0057(8) -0.0076(8) -0.0038(8)
C50 0.0428(14) 0.0288(12) 0.0272(11) -0.0070(9) 0.0033(10) -0.0195(10)
C51 0.0252(12) 0.0316(12) 0.0635(18) -0.0114(12) -0.0242(12) -0.0011(9)
C52 0.0155(10) 0.0642(18) 0.0266(11) 0.0109(11) -0.0044(8) -0.0013(10)
C53 0.0399(14) 0.0222(11) 0.0396(14) -0.0009(10) 0.0150(11) -0.0114(10)
F4 0.084(2) 0.114(3) 0.290(5) -0.109(3) -0.121(3) 0.0555(19)
C55 0.0481(17) 0.0515(17) 0.0336(14) -0.0014(12) -0.0119(12) -0.0127(13)
C56 0.0422(16) 0.0390(16) 0.071(2) -0.0205(15) 0.0044(15) -0.0060(13)
C57 0.067(2) 0.0501(18) 0.0346(15) 0.0085(13) -0.0061(14) -0.0051(16)
C58 0.0308(13) 0.0304(13) 0.0557(17) 0.0045(12) -0.0147(12) -0.0130(10)
C59 0.0389(15) 0.0555(18) 0.0260(12) -0.0033(12) 0.0068(10) -0.0153(13)
C60 0.0611(18) 0.0253(12) 0.0246(11) -0.0060(9) 0.0165(11) -0.0185(12)
C61 0.0498(18) 0.0356(15) 0.0490(17) 0.0072(13) 0.0184(14) 0.0124(13)
C62 0.056(2) 0.064(2) 0.061(2) -0.0144(18) -0.0201(17) -0.0155(17)
C63 0.0383(17) 0.149(4) 0.0288(14) -0.0186(19) 0.0083(12) -0.052(2)
F6 0.112(3) 0.083(2) 0.374(7) -0.128(3) -0.157(4) 0.0469(19)
F5 0.080(2) 0.113(3) 0.219(5) 0.032(3) -0.025(3) -0.036(2)
C66 0.083(3) 0.0218(14) 0.0181(13) -0.0050(11) -0.0049(15) -0.0050(15)
C67 0.088(3) 0.058(2) 0.0406(17) -0.0209(16) -0.0117(18) 0.008(2)
C68 0.0485(18) 0.0503(19) 0.061(2) -0.0129(16) -0.0083(15) -0.0112(15)
C69 0.0561(17) 0.0488(15) 0.095(2) -0.0247(16) -0.0391(17) 0.0110(13)
S3 0.0561(17) 0.0488(15) 0.095(2) -0.0247(16) -0.0391(17) 0.0110(13)
C70 0.0561(17) 0.0488(15) 0.095(2) -0.0247(16) -0.0391(17) 0.0110(13)
F7 0.041(5) 0.068(7) 0.073(7) -0.019(6) -0.011(5) 0.012(5)
F8 0.036(4) 0.010(3) 0.043(4) -0.009(3) -0.018(4) 0.013(3)
F9 0.027(4) 0.044(5) 0.033(4) -0.028(4) 0.006(4) 0.008(4)

loop_
_atom_type_symbol
_atom_type_description
_atom_type_scat_dispersion_real
_atom_type_scat_dispersion_imag
_atom_type_scat_source
C C 0.0033 0.0016 'International Tables Vol C Tables 4.2.6.8 and 6.1.1.4'
H H 0.0000 0.0000 'International Tables Vol C Tables 4.2.6.8 and 6.1.1.4'
O O 0.0106 0.0060 'International Tables Vol C Tables 4.2.6.8 and 6.1.1.4'
F F 0.0171 0.0103 'International Tables Vol C Tables 4.2.6.8 and 6.1.1.4'
S S 0.1246 0.1234 'International Tables Vol C Tables 4.2.6.8 and 6.1.1.4'
Ni Ni 0.3393 1.1124 'International Tables Vol C Tables 4.2.6.8 and 6.1.1.4'
N N 0.0061 0.0033 'International Tables Vol C Tables 4.2.6.8 and 6.1.1.4'

loop_
_geom_angle_atom_site_label_1
_geom_angle_atom_site_label_2
_geom_angle_atom_site_label_3
_geom_angle
_geom_angle_site_symmetry_1
_geom_angle_site_symmetry_3
_geom_angle_publ_flag
O2 Ni2 N1 91.62(6) . . ?
O2 Ni2 N2 172.47(6) . . ?
N1 Ni2 N2 81.78(6) . . ?
O2 Ni2 O4 93.76(6) . . ?
N1 Ni2 O4 174.61(6) . . ?
N2 Ni2 O4 92.86(6) . . ?
O2 Ni2 O9 93.35(6) . . ?
N1 Ni2 O9 93.14(6) . . ?
N2 Ni2 O9 90.64(6) . . ?
O4 Ni2 O9 86.32(6) . . ?
O2 Ni2 O1 81.15(5) . . ?
N1 Ni2 O1 90.17(6) . . ?
N2 Ni2 O1 95.18(6) . . ?
O4 Ni2 O1 90.89(6) . . ?
O9 Ni2 O1 173.67(5) . . ?
O1 Ni1 N4 91.76(6) . . ?
O1 Ni1 N3 170.89(6) . . ?
N4 Ni1 N3 82.25(7) . . ?
O1 Ni1 O3 91.84(6) . . ?
N4 Ni1 O3 174.79(6) . . ?
N3 Ni1 O3 94.61(7) . . ?
O1 Ni1 O2 81.67(5) . . ?
N4 Ni1 O2 91.79(6) . . ?
N3 Ni1 O2 91.61(6) . . ?
O3 Ni1 O2 92.45(6) . . ?
O1 Ni1 O8 93.94(5) . . ?
N4 Ni1 O8 91.74(6) . . ?
N3 Ni1 O8 93.11(6) . . ?
O3 Ni1 O8 84.26(6) . . ?
O2 Ni1 O8 174.44(5) . . ?
O4 S1 O3 112.04(9) . . ?
O4 S1 C66 98.39(13) . . ?
O3 S1 C66 95.54(14) . . ?
O5 S2 O6 115.49(12) . . ?
O5 S2 O10 114.45(16) . . ?
O6 S2 O10 115.22(15) . . ?
O5 S2 C69 103.25(17) . . ?
O6 S2 C69 103.31(18) . . ?
O10 S2 C69 102.6(3) . . ?
C11 O1 Ni1 122.44(11) . . ?
C11 O1 Ni2 121.45(11) . . ?
Ni1 O1 Ni2 96.44(6) . . ?
C40 O8 C45 107.21(16) . . ?
C40 O8 Ni1 116.77(12) . . ?
C45 O8 Ni1 118.75(12) . . ?
C60 O9 C43 110.89(17) . . ?
C60 O9 Ni2 123.01(13) . . ?
C43 O9 Ni2 122.04(12) . . ?
C30 O2 Ni2 122.09(11) . . ?
C30 O2 Ni1 121.24(11) . . ?
Ni2 O2 Ni1 96.04(5) . . ?
S1 O4 Ni2 130.91(9) . . ?
S1 O3 Ni1 131.14(9) . . ?
C5 N1 C2 119.93(15) . . ?
C5 N1 Ni2 127.39(12) . . ?
C2 N1 Ni2 111.69(12) . . ?
C13 N2 C8 118.13(16) . . ?
C13 N2 Ni2 130.27(13) . . ?
C8 N2 Ni2 111.42(12) . . ?
C15 N4 C1 119.96(16) . . ?
C15 N4 Ni1 127.69(13) . . ?
C1 N4 Ni1 111.62(12) . . ?
C56 O7 C47 104.6(2) . . ?
C34 N3 C6 118.80(18) . . ?
C34 N3 Ni1 129.27(15) . . ?
C6 N3 Ni1 111.12(12) . . ?
N4 C1 C18 123.63(17) . . ?
N4 C1 C6 117.05(17) . . ?
C18 C1 C6 119.30(17) . . ?
N1 C2 C16 123.47(17) . . ?
N1 C2 C8 117.17(16) . . ?
C16 C2 C8 119.36(16) . . ?
C20 C3 C5 120.63(17) . . ?
C20 C3 H3 119.7 . . ?
C5 C3 H3 119.7 . . ?
C9 C4 C15 120.64(18) . . ?
C9 C4 H4 119.7 . . ?
C15 C4 H4 119.7 . . ?
N1 C5 C3 119.45(16) . . ?
N1 C5 C7 119.46(16) . . ?
C3 C5 C7 121.07(16) . . ?
N3 C6 C33 122.96(18) . . ?
N3 C6 C1 117.00(17) . . ?
C33 C6 C1 120.00(18) . . ?
C19 C7 C30 118.14(17) . . ?
C19 C7 C5 116.99(16) . . ?
C30 C7 C5 124.86(16) . . ?
N2 C8 C12 123.25(17) . . ?
N2 C8 C2 116.57(16) . . ?
C12 C8 C2 120.18(17) . . ?
C4 C9 C18 120.08(18) . . ?
C4 C9 H9 120.0 . . ?
C18 C9 H9 120.0 . . ?
C14 C10 C13 119.54(18) . . ?
C14 C10 H10 120.2 . . ?
C13 C10 H10 120.2 . . ?
O1 C11 C27 116.46(16) . . ?
O1 C11 C35 125.83(16) . . ?
C27 C11 C35 117.70(16) . . ?
C8 C12 C14 117.14(18) . . ?
C8 C12 C32 119.24(18) . . ?
C14 C12 C32 123.62(18) . . ?
N2 C13 C10 122.47(18) . . ?
N2 C13 H13 118.8 . . ?
C10 C13 H13 118.8 . . ?
C10 C14 C12 119.42(18) . . ?
C10 C14 H14 120.3 . . ?
C12 C14 H14 120.3 . . ?
N4 C15 C4 119.36(16) . . ?
N4 C15 C35 119.51(16) . . ?
C4 C15 C35 121.12(16) . . ?
C2 C16 C20 116.26(17) . . ?
C2 C16 C28 119.20(17) . . ?
C20 C16 C28 124.53(17) . . ?
C31 C17 C18 120.71(19) . . ?
C31 C17 H17 119.6 . . ?
C18 C17 H17 119.6 . . ?
C1 C18 C9 116.25(17) . . ?
C1 C18 C17 119.75(18) . . ?
C9 C18 C17 123.99(18) . . ?
C24 C19 C7 124.49(18) . . ?
C24 C19 H19 117.8 . . ?
C7 C19 H19 117.8 . . ?
C3 C20 C16 119.97(17) . . ?
C3 C20 H20 120.0 . . ?
C16 C20 H20 120.0 . . ?
C26 C21 C35 123.86(17) . . ?
C26 C21 H21 118.1 . . ?
C35 C21 H21 118.1 . . ?
C19 C24 C37 116.34(18) . . ?
C19 C24 C36 119.71(18) . . ?
C37 C24 C36 123.93(18) . . ?
C27 C25 C26 120.71(18) . . ?
C27 C25 H25 119.6 . . ?
C26 C25 H25 119.6 . . ?
C21 C26 C25 117.23(17) . . ?
C21 C26 C39 122.57(18) . . ?
C25 C26 C39 120.21(17) . . ?
C25 C27 C11 122.61(18) . . ?
C25 C27 H27 118.7 . . ?
C11 C27 H27 118.7 . . ?
C32 C28 C16 121.47(18) . . ?
C32 C28 H28 119.3 . . ?
C16 C28 H28 119.3 . . ?
C62 O11 C57 109.3(3) . . ?
O2 C30 C38 118.02(16) . . ?
O2 C30 C7 124.75(16) . . ?
C38 C30 C7 117.19(17) . . ?
C17 C31 C33 120.95(18) . . ?
C17 C31 H31 119.5 . . ?
C33 C31 H31 119.5 . . ?
C28 C32 C12 120.48(17) . . ?
C28 C32 H32 119.8 . . ?
C12 C32 H32 119.8 . . ?
C6 C33 C44 116.7(2) . . ?
C6 C33 C31 119.23(19) . . ?
C44 C33 C31 124.00(19) . . ?
N3 C34 C42 122.2(2) . . ?
N3 C34 H34 118.9 . . ?
C42 C34 H34 118.9 . . ?
C21 C35 C11 117.82(16) . . ?
C21 C35 C15 117.65(16) . . ?
C11 C35 C15 124.54(16) . . ?
C51 C36 C41 109.01(19) . . ?
C51 C36 C52 108.0(2) . . ?
C41 C36 C52 108.7(2) . . ?
C51 C36 C24 112.27(19) . . ?
C41 C36 C24 108.86(17) . . ?
C52 C36 C24 109.99(17) . . ?
C38 C37 C24 121.08(18) . . ?
C38 C37 H37 119.5 . . ?
C24 C37 H37 119.5 . . ?
C37 C38 C30 122.73(18) . . ?
C37 C38 H38 118.6 . . ?
C30 C38 H38 118.6 . . ?
C48 C39 C50 109.03(19) . . ?
C48 C39 C26 111.85(17) . . ?
C50 C39 C26 109.31(17) . . ?
C48 C39 C49 107.91(17) . . ?
C50 C39 C49 109.35(18) . . ?
C26 C39 C49 109.36(16) . . ?
O8 C40 C59 104.68(19) . . ?
O8 C40 H40A 110.8 . . ?
C59 C40 H40A 110.8 . . ?
O8 C40 H40B 110.8 . . ?
C59 C40 H40B 110.8 . . ?
H40A C40 H40B 108.9 . . ?
C36 C41 H41A 109.5 . . ?
C36 C41 H41B 109.5 . . ?
H41A C41 H41B 109.5 . . ?
C36 C41 H41C 109.5 . . ?
H41A C41 H41C 109.5 . . ?
H41B C41 H41C 109.5 . . ?
C44 C42 C34 119.5(2) . . ?
C44 C42 H42 120.3 . . ?
C34 C42 H42 120.3 . . ?
O9 C43 C58 104.56(19) . . ?
O9 C43 H43A 110.8 . . ?
C58 C43 H43A 110.8 . . ?
O9 C43 H43B 110.8 . . ?
C58 C43 H43B 110.8 . . ?
H43A C43 H43B 108.9 . . ?
C42 C44 C33 119.84(19) . . ?
C42 C44 H44 120.1 . . ?
C33 C44 H44 120.1 . . ?
O8 C45 C63 106.29(19) . . ?
O8 C45 H45A 110.5 . . ?
C63 C45 H45A 110.5 . . ?
O8 C45 H45B 110.5 . . ?
C63 C45 H45B 110.5 . . ?
H45A C45 H45B 108.7 . . ?
O7 C47 C61 106.2(3) . . ?
O7 C47 H47A 110.5 . . ?
C61 C47 H47A 110.5 . . ?
O7 C47 H47B 110.5 . . ?
C61 C47 H47B 110.5 . . ?
H47A C47 H47B 108.7 . . ?
C39 C48 H48A 109.5 . . ?
C39 C48 H48B 109.5 . . ?
H48A C48 H48B 109.5 . . ?
C39 C48 H48C 109.5 . . ?
H48A C48 H48C 109.5 . . ?
H48B C48 H48C 109.5 . . ?
C39 C49 H49A 109.5 . . ?
C39 C49 H49B 109.5 . . ?
H49A C49 H49B 109.5 . . ?
C39 C49 H49C 109.5 . . ?
H49A C49 H49C 109.5 . . ?
H49B C49 H49C 109.5 . . ?
C39 C50 H50A 109.5 . . ?
C39 C50 H50B 109.5 . . ?
H50A C50 H50B 109.5 . . ?
C39 C50 H50C 109.5 . . ?
H50A C50 H50C 109.5 . . ?
H50B C50 H50C 109.5 . . ?
C36 C51 H51A 109.5 . . ?
C36 C51 H51B 109.5 . . ?
H51A C51 H51B 109.5 . . ?
C36 C51 H51C 109.5 . . ?
H51A C51 H51C 109.5 . . ?
H51B C51 H51C 109.5 . . ?
C36 C52 H52A 109.5 . . ?
C36 C52 H52B 109.5 . . ?
H52A C52 H52B 109.5 . . ?
C36 C52 H52C 109.5 . . ?
H52A C52 H52C 109.5 . . ?
H52B C52 H52C 109.5 . . ?
C58 C53 C60 102.8(2) . . ?
C58 C53 H53A 111.2 . . ?
C60 C53 H53A 111.2 . . ?
C58 C53 H53B 111.2 . . ?
C60 C53 H53B 111.2 . . ?
H53A C53 H53B 109.1 . . ?
C68 C55 C57 100.7(3) . . ?
C68 C55 H55A 111.6 . . ?
C57 C55 H55A 111.6 . . ?
C68 C55 H55B 111.6 . . ?
C57 C55 H55B 111.6 . . ?
H55A C55 H55B 109.4 . . ?
O7 C56 C67 105.8(3) . . ?
O7 C56 H56A 110.6 . . ?
C67 C56 H56A 110.6 . . ?
O7 C56 H56B 110.6 . . ?
C67 C56 H56B 110.6 . . ?
H56A C56 H56B 108.7 . . ?
O11 C57 C55 106.8(3) . . ?
O11 C57 H57A 110.4 . . ?
C55 C57 H57A 110.4 . . ?
O11 C57 H57B 110.4 . . ?
C55 C57 H57B 110.4 . . ?
H57A C57 H57B 108.6 . . ?
C43 C58 C53 102.5(2) . . ?
C43 C58 H58A 111.3 . . ?
C53 C58 H58A 111.3 . . ?
C43 C58 H58B 111.3 . . ?
C53 C58 H58B 111.3 . . ?
H58A C58 H58B 109.2 . . ?
C40 C59 C63 103.1(2) . . ?
C40 C59 H59A 111.1 . . ?
C63 C59 H59A 111.1 . . ?
C40 C59 H59B 111.1 . . ?
C63 C59 H59B 111.1 . . ?
H59A C59 H59B 109.1 . . ?
O9 C60 C53 105.3(2) . . ?
O9 C60 H60A 110.7 . . ?
C53 C60 H60A 110.7 . . ?
O9 C60 H60B 110.7 . . ?
C53 C60 H60B 110.7 . . ?
H60A C60 H60B 108.8 . . ?
C47 C61 C67 104.3(2) . . ?
C47 C61 H61A 110.9 . . ?
C67 C61 H61A 110.9 . . ?
C47 C61 H61B 110.9 . . ?
C67 C61 H61B 110.9 . . ?
H61A C61 H61B 108.9 . . ?
O11 C62 C68 106.6(3) . . ?
O11 C62 H62A 110.4 . . ?
C68 C62 H62A 110.4 . . ?
O11 C62 H62B 110.4 . . ?
C68 C62 H62B 110.4 . . ?
H62A C62 H62B 108.6 . . ?
C59 C63 C45 106.2(2) . . ?
C59 C63 H63A 110.5 . . ?
C45 C63 H63A 110.5 . . ?
C59 C63 H63B 110.5 . . ?
C45 C63 H63B 110.5 . . ?
H63A C63 H63B 108.7 . . ?
F3 C66 F1 107.3(3) . . ?
F3 C66 F2 108.3(3) . . ?
F1 C66 F2 107.4(3) . . ?
F3 C66 S1 111.7(3) . . ?
F1 C66 S1 112.6(2) . . ?
F2 C66 S1 109.5(3) . . ?
C56 C67 C61 104.6(3) . . ?
C56 C67 H67A 110.8 . . ?
C61 C67 H67A 110.8 . . ?
C56 C67 H67B 110.8 . . ?
C61 C67 H67B 110.8 . . ?
H67A C67 H67B 108.9 . . ?
C55 C68 C62 101.7(3) . . ?
C55 C68 H68A 111.4 . . ?
C62 C68 H68A 111.4 . . ?
C55 C68 H68B 111.4 . . ?
C62 C68 H68B 111.4 . . ?
H68A C68 H68B 109.3 . . ?
F6 C69 F4 107.1(3) . . ?
F6 C69 F5 104.6(5) . . ?
F4 C69 F5 104.0(4) . . ?
F6 C69 S2 113.9(4) . . ?
F4 C69 S2 114.8(3) . . ?
F5 C69 S2 111.4(3) . . ?
O4 S3 O3 97.3(3) . . ?
O4 S3 C70 96.6(7) . . ?
O3 S3 C70 94.4(8) . . ?
F9 C70 F8 109.8(15) . . ?
F9 C70 F7 99.0(18) . . ?
F8 C70 F7 103.3(14) . . ?
F9 C70 S3 117.5(14) . . ?
F8 C70 S3 113.9(17) . . ?
F7 C70 S3 111.5(12) . . ?

loop_
_geom_bond_atom_site_label_1
_geom_bond_atom_site_label_2
_geom_bond_distance
_geom_bond_site_symmetry_2
_geom_bond_publ_flag
Ni2 O2 1.9911(13) . ?
Ni2 N1 2.0262(15) . ?
Ni2 N2 2.0534(16) . ?
Ni2 O4 2.0740(14) . ?
Ni2 O9 2.1047(14) . ?
Ni2 O1 2.1250(13) . ?
Ni1 O1 1.9732(13) . ?
Ni1 N4 2.0269(16) . ?
Ni1 N3 2.0461(17) . ?
Ni1 O3 2.0696(15) . ?
Ni1 O2 2.1207(13) . ?
Ni1 O8 2.1601(14) . ?
S1 O4 1.4955(15) . ?
S1 O3 1.5037(16) . ?
S1 C66 1.891(4) . ?
S2 O5 1.4334(19) . ?
S2 O6 1.434(2) . ?
S2 O10 1.440(3) . ?
S2 C69 1.759(5) . ?
O1 C11 1.336(2) . ?
O8 C40 1.451(2) . ?
O8 C45 1.454(3) . ?
O9 C60 1.440(3) . ?
O9 C43 1.450(2) . ?
O2 C30 1.339(2) . ?
O4 S3 1.654(6) . ?
O3 S3 1.660(6) . ?
N1 C5 1.338(2) . ?
N1 C2 1.361(2) . ?
N2 C13 1.333(2) . ?
N2 C8 1.361(2) . ?
N4 C15 1.340(2) . ?
N4 C1 1.360(2) . ?
O7 C56 1.421(4) . ?
O7 C47 1.435(4) . ?
N3 C34 1.327(3) . ?
N3 C6 1.359(3) . ?
F2 C66 1.334(4) . ?
C1 C18 1.401(3) . ?
C1 C6 1.443(3) . ?
C2 C16 1.404(2) . ?
C2 C8 1.439(3) . ?
C3 C20 1.372(3) . ?
C3 C5 1.425(2) . ?
C3 H3 0.9500 . ?
C4 C9 1.370(3) . ?
C4 C15 1.427(3) . ?
C4 H4 0.9500 . ?
C5 C7 1.481(2) . ?
C6 C33 1.408(3) . ?
C7 C19 1.409(3) . ?
C7 C30 1.427(3) . ?
C8 C12 1.405(2) . ?
C9 C18 1.413(3) . ?
C9 H9 0.9500 . ?
C10 C14 1.373(3) . ?
C10 C13 1.406(3) . ?
C10 H10 0.9500 . ?
C11 C27 1.408(3) . ?
C11 C35 1.423(2) . ?
C12 C14 1.413(3) . ?
C12 C32 1.433(3) . ?
C13 H13 0.9500 . ?
C14 H14 0.9500 . ?
C15 C35 1.483(2) . ?
C16 C20 1.412(3) . ?
C16 C28 1.435(3) . ?
C17 C31 1.364(3) . ?
C17 C18 1.436(3) . ?
C17 H17 0.9500 . ?
C19 C24 1.391(3) . ?
C19 H19 0.9500 . ?
C20 H20 0.9500 . ?
C21 C26 1.386(3) . ?
C21 C35 1.418(2) . ?
C21 H21 0.9500 . ?
F3 C66 1.328(4) . ?
F1 C66 1.332(5) . ?
C24 C37 1.400(3) . ?
C24 C36 1.539(3) . ?
C25 C27 1.384(3) . ?
C25 C26 1.399(3) . ?
C25 H25 0.9500 . ?
C26 C39 1.536(3) . ?
C27 H27 0.9500 . ?
C28 C32 1.358(3) . ?
C28 H28 0.9500 . ?
O11 C62 1.384(4) . ?
O11 C57 1.402(5) . ?
C30 C38 1.407(3) . ?
C31 C33 1.430(3) . ?
C31 H31 0.9500 . ?
C32 H32 0.9500 . ?
C33 C44 1.414(3) . ?
C34 C42 1.406(3) . ?
C34 H34 0.9500 . ?
C36 C51 1.526(3) . ?
C36 C41 1.535(3) . ?
C36 C52 1.537(3) . ?
C37 C38 1.388(3) . ?
C37 H37 0.9500 . ?
C38 H38 0.9500 . ?
C39 C48 1.532(3) . ?
C39 C50 1.536(3) . ?
C39 C49 1.537(3) . ?
C40 C59 1.498(3) . ?
C40 H40A 0.9900 . ?
C40 H40B 0.9900 . ?
C41 H41A 0.9800 . ?
C41 H41B 0.9800 . ?
C41 H41C 0.9800 . ?
C42 C44 1.369(3) . ?
C42 H42 0.9500 . ?
C43 C58 1.513(4) . ?
C43 H43A 0.9900 . ?
C43 H43B 0.9900 . ?
C44 H44 0.9500 . ?
C45 C63 1.507(4) . ?
C45 H45A 0.9900 . ?
C45 H45B 0.9900 . ?
C47 C61 1.507(5) . ?
C47 H47A 0.9900 . ?
C47 H47B 0.9900 . ?
C48 H48A 0.9800 . ?
C48 H48B 0.9800 . ?
C48 H48C 0.9800 . ?
C49 H49A 0.9800 . ?
C49 H49B 0.9800 . ?
C49 H49C 0.9800 . ?
C50 H50A 0.9800 . ?
C50 H50B 0.9800 . ?
C50 H50C 0.9800 . ?
C51 H51A 0.9800 . ?
C51 H51B 0.9800 . ?
C51 H51C 0.9800 . ?
C52 H52A 0.9800 . ?
C52 H52B 0.9800 . ?
C52 H52C 0.9800 . ?
C53 C58 1.524(4) . ?
C53 C60 1.526(3) . ?
C53 H53A 0.9900 . ?
C53 H53B 0.9900 . ?
F4 C69 1.330(4) . ?
C55 C68 1.488(4) . ?
C55 C57 1.505(5) . ?
C55 H55A 0.9900 . ?
C55 H55B 0.9900 . ?
C56 C67 1.483(5) . ?
C56 H56A 0.9900 . ?
C56 H56B 0.9900 . ?
C57 H57A 0.9900 . ?
C57 H57B 0.9900 . ?
C58 H58A 0.9900 . ?
C58 H58B 0.9900 . ?
C59 C63 1.499(4) . ?
C59 H59A 0.9900 . ?
C59 H59B 0.9900 . ?
C60 H60A 0.9900 . ?
C60 H60B 0.9900 . ?
C61 C67 1.509(6) . ?
C61 H61A 0.9900 . ?
C61 H61B 0.9900 . ?
C62 C68 1.570(5) . ?
C62 H62A 0.9900 . ?
C62 H62B 0.9900 . ?
C63 H63A 0.9900 . ?
C63 H63B 0.9900 . ?
F6 C69 1.328(5) . ?
F5 C69 1.360(6) . ?
C67 H67A 0.9900 . ?
C67 H67B 0.9900 . ?
C68 H68A 0.9900 . ?
C68 H68B 0.9900 . ?
S3 C70 1.79(2) . ?
C70 F9 1.27(3) . ?
C70 F8 1.33(2) . ?
C70 F7 1.41(2) . ?
